data_7134574
loop_
_publ_author_name
'Gu, Qinyan'
'Lei, Ji'
'Deng, Wenjie'
'Zhang, Heyao'
'Zhang, Zhi-Hui'
'Lu, Huangjie'
'Hu, Baowei'
'Xie, Jian'

_publ_section_title
;
 A uranyl-based luminescent dosimeter for ultralow-dose tracking of UV and
 X-ray radiation
;
_journal_issue 51
_journal_name_full 'Chemical Communications'
_journal_page_first 9322
_journal_page_last 9325
_journal_paper_doi 10.1039/D5CC02216A
_journal_volume 61
_journal_year 2025
_chemical_formula_moiety 'C3 H O8 U, C2 H5 N'
_chemical_formula_sum 'C5 H6 N O8 U'
_chemical_formula_weight 446.134
_chemical_name_common 'Uranyl oxalate'
_space_group_crystal_system monoclinic
_space_group_IT_number 14
_space_group_name_Hall '-P 2yn'
_space_group_name_H-M_alt 'P 1 21/n 1'
_symmetry_Int_Tables_number 14
_audit_creation_date 2025-04-16
_audit_creation_method
;
Olex2 1.5
(compiled 2023.08.24 svn.re1ec1418 for OlexSys, GUI svn.r6817)
;
_audit_update_record
;
2025-04-19 deposited with the CCDC.	2025-05-20 downloaded from the CCDC.
;
_cell_angle_alpha 90
_cell_angle_beta 92.301(14)
_cell_angle_gamma 90
_cell_formula_units_Z 4
_cell_length_a 6.109(3)
_cell_length_b 16.627(7)
_cell_length_c 8.964(4)
_cell_measurement_reflns_used 6912
_cell_measurement_temperature 296(2)
_cell_measurement_theta_max 27.57
_cell_measurement_theta_min 2.45
_cell_volume 909.8(7)
_computing_cell_refinement 'SAINT v8.37A (Bruker, 2015)'
_computing_data_collection 'Bruker APEX2'
_computing_data_reduction 'SAINT v8.37A (Bruker, 2015)'
_computing_molecular_graphics 'Olex2 1.5 (Dolomanov et al., 2009)'
_computing_publication_material 'Olex2 1.5 (Dolomanov et al., 2009)'
_computing_structure_refinement 'olex2.refine 1.5 (Bourhis et al., 2015)'
_computing_structure_solution 'SHELXL-2014 (Sheldrick, 2014)'
_diffrn_ambient_temperature 296.15
_diffrn_measured_fraction_theta_full 0.9933
_diffrn_measured_fraction_theta_max 0.9924
_diffrn_measurement_device_type 'Bruker APEX-II CCD'
_diffrn_measurement_method '\f and \w scans'
_diffrn_radiation_type 'Mo K\a'
_diffrn_radiation_wavelength 0.71073
_diffrn_reflns_av_R_equivalents 0.0903
_diffrn_reflns_av_unetI/netI 0.0519
_diffrn_reflns_Laue_measured_fraction_full 0.9933
_diffrn_reflns_Laue_measured_fraction_max 0.9924
_diffrn_reflns_limit_h_max 7
_diffrn_reflns_limit_h_min -7
_diffrn_reflns_limit_k_max 21
_diffrn_reflns_limit_k_min -21
_diffrn_reflns_limit_l_max 11
_diffrn_reflns_limit_l_min -11
_diffrn_reflns_number 16322
_diffrn_reflns_point_group_measured_fraction_full 0.9933
_diffrn_reflns_point_group_measured_fraction_max 0.9924
_diffrn_reflns_theta_full 25.2417
_diffrn_reflns_theta_max 27.66
_diffrn_reflns_theta_min 2.45
_diffrn_source_current 42.0
_diffrn_source_power 1.89
_diffrn_source_voltage 45.0
_diffrn_standards_number 0
_exptl_absorpt_coefficient_mu 17.877
_exptl_absorpt_correction_T_max 0.489
_exptl_absorpt_correction_T_min 0.287
_exptl_absorpt_correction_type multi-scan
_exptl_absorpt_process_details SHELTXPREP
_exptl_crystal_colour Yellowish
_exptl_crystal_density_diffrn 3.257
_exptl_crystal_description Blcok
_exptl_crystal_F_000 758.255
_exptl_crystal_size_max 0.08
_exptl_crystal_size_mid 0.06
_exptl_crystal_size_min 0.04
_refine_diff_density_max 2.0220
_refine_diff_density_min -1.9399
_refine_diff_density_rms 0.5403
_refine_ls_d_res_high 0.7656
_refine_ls_d_res_low 8.3137
_refine_ls_goodness_of_fit_ref 1.0222
_refine_ls_hydrogen_treatment mixed
_refine_ls_matrix_type full
_refine_ls_number_constraints 7
_refine_ls_number_parameters 143
_refine_ls_number_reflns 2101
_refine_ls_number_restraints 4
_refine_ls_restrained_S_all 1.0211
_refine_ls_R_factor_all 0.0457
_refine_ls_R_factor_gt 0.0289
_refine_ls_shift/su_max -0.0053
_refine_ls_shift/su_mean 0.0002
_refine_ls_structure_factor_coef Fsqd
_refine_ls_weighting_details 'w=1/[\s^2^(Fo^2^)+(0.0300P)^2^] where P=(Fo^2^+2Fc^2^)/3'
_refine_ls_weighting_scheme calc
_refine_ls_wR_factor_gt 0.0603
_refine_ls_wR_factor_ref 0.0654
_reflns_Friedel_coverage 0.0
_reflns_limit_h_max 6
_reflns_limit_h_min -7
_reflns_limit_k_max 21
_reflns_limit_k_min 0
_reflns_limit_l_max 11
_reflns_limit_l_min -5
_reflns_number_gt 1718
_reflns_number_total 2101
_reflns_threshold_expression I>=2u(I)
_cod_data_source_file d5cc02216a2.cif
_cod_data_source_block Ubefore
_cod_depositor_comments 'Adding full bibliography for 7134574--7134575.cif.'
_cod_original_cell_volume 909.7(7)
_cod_database_code 7134574
_olex2_refinement_description
;
1. Fixed Uiso
 At 1.2 times of:
  All C(H,H) groups, All N(H) groups
2. Restrained distances
 N1-H1
 0.97 with sigma of 0.02
 H6-O6
 0.97 with sigma of 0.02
 O6-H6
 0.97 with sigma of 0.02
 H6-N1
 1.75 with sigma of 0.02
3.a Secondary CH2 refined with riding coordinates:
 C4(H4a,H4b), C5(H5a,H5b)
;
_olex2_submission_special_instructions 'No special instructions were received'

loop_
_space_group_symop_id
_space_group_symop_operation_xyz
1 x,y,z
2 -x+1/2,y+1/2,-z+1/2
3 -x,-y,-z
4 x-1/2,-y-1/2,z-1/2

loop_
_atom_site_label
_atom_site_type_symbol
_atom_site_fract_x
_atom_site_fract_y
_atom_site_fract_z
_atom_site_U_iso_or_equiv
_atom_site_adp_type
_atom_site_occupancy
_atom_site_refinement_flags_posn
U1 U 1.05212(4) 0.181269(12) 0.40987(3) 0.01337(9) Uani 1.000000 .
O2 O 1.1122(8) 0.2000(3) 0.6003(5) 0.0258(11) Uani 1.000000 .
O5 O 0.1817(7) 0.3141(2) 0.3638(5) 0.0192(10) Uani 1.000000 .
O8 O 0.7800(7) -0.0490(2) 0.5744(5) 0.0249(11) Uani 1.000000 .
O7 O 0.8102(7) 0.0781(2) 0.4929(5) 0.0223(11) Uani 1.000000 .
O1 O 0.9884(7) 0.1628(2) 0.2193(5) 0.0201(10) Uani 1.000000 .
O3 O 0.7371(7) 0.2661(2) 0.4197(4) 0.0166(9) Uani 1.000000 .
O4 O 0.4390(7) 0.1908(2) 0.3718(5) 0.0200(10) Uani 1.000000 .
O6 O 0.4629(7) 0.4000(2) 0.3715(5) 0.0213(10) Uani 1.000000 D
N1 N 0.8868(9) 0.4373(3) 0.4149(6) 0.0176(12) Uani 1.000000 D
C3 C 0.8832(10) 0.0088(4) 0.5182(7) 0.0164(13) Uani 1.000000 .
C2 C 0.5362(10) 0.2566(3) 0.3900(6) 0.0132(13) Uani 1.000000 .
C1 C 0.3872(11) 0.3319(3) 0.3738(7) 0.0157(13) Uani 1.000000 .
C4 C 1.1110(11) 0.5611(4) 0.4195(7) 0.0208(15) Uani 1.000000 .
C5 C 0.9087(11) 0.5199(3) 0.3542(7) 0.0212(15) Uani 1.000000 .
H6 H 0.618(13) 0.401(12) 0.40(4) 0.6(3) Uiso 1.000000 D
H4a H 1.1165(11) 0.6157(4) 0.3820(7) 0.0249(18) Uiso 1.000000 R
H4b H 1.2402(11) 0.5330(4) 0.3874(7) 0.0249(18) Uiso 1.000000 R
H5a H 0.9169(11) 0.5172(3) 0.2465(7) 0.0254(17) Uiso 1.000000 R
H5b H 0.7802(11) 0.5511(3) 0.3771(7) 0.0254(17) Uiso 1.000000 R
H1 H 0.997(8) 0.402(3) 0.378(6) 0.0212(14) Uiso 1.000000 DR

loop_
_atom_site_aniso_label
_atom_site_aniso_U_11
_atom_site_aniso_U_22
_atom_site_aniso_U_33
_atom_site_aniso_U_12
_atom_site_aniso_U_13
_atom_site_aniso_U_23
U1 0.01212(15) 0.00970(13) 0.01844(15) -0.00071(9) 0.00240(10) -0.00032(9)
O2 0.025(3) 0.031(2) 0.021(3) -0.005(2) 0.002(2) -0.008(2)
O5 0.007(2) 0.017(2) 0.034(3) 0.0025(18) 0.0011(19) -0.0011(18)
O8 0.018(2) 0.012(2) 0.045(3) -0.0022(19) 0.010(2) 0.006(2)
O7 0.015(2) 0.012(2) 0.039(3) 0.0020(18) 0.001(2) 0.0062(19)
O1 0.019(3) 0.018(2) 0.023(3) -0.0010(19) -0.001(2) -0.0051(18)
O3 0.011(2) 0.019(2) 0.020(2) 0.0009(18) -0.0002(18) -0.0002(18)
O4 0.013(2) 0.016(2) 0.031(3) 0.0028(18) 0.001(2) -0.0010(18)
O6 0.015(2) 0.010(2) 0.039(3) -0.0026(19) 0.000(2) -0.0002(19)
N1 0.017(3) 0.009(2) 0.028(3) 0.002(2) 0.002(2) 0.002(2)
C3 0.012(3) 0.018(3) 0.019(3) 0.003(3) -0.003(3) 0.003(3)
C2 0.014(3) 0.011(3) 0.015(3) -0.003(2) 0.005(3) 0.000(2)
C1 0.012(3) 0.019(3) 0.016(3) 0.003(3) -0.003(3) -0.003(2)
C4 0.021(4) 0.012(3) 0.029(4) -0.004(3) 0.005(3) 0.006(3)
C5 0.021(4) 0.014(3) 0.029(4) -0.001(3) 0.004(3) 0.001(3)

loop_
_atom_type_symbol
_atom_type_scat_dispersion_real
_atom_type_scat_dispersion_imag
_atom_type_scat_Cromer_Mann_a1
_atom_type_scat_Cromer_Mann_a2
_atom_type_scat_Cromer_Mann_a3
_atom_type_scat_Cromer_Mann_a4
_atom_type_scat_Cromer_Mann_b1
_atom_type_scat_Cromer_Mann_b2
_atom_type_scat_Cromer_Mann_b3
_atom_type_scat_Cromer_Mann_b4
_atom_type_scat_Cromer_Mann_c
_atom_type_scat_source
_atom_type_scat_dispersion_source
C 0.00313 0.00162 2.31000 1.02000 1.58860 0.86500 20.84390 10.20750 0.56870 51.65120 0.21560 'International Tables Volume C Table 6.1.1.4 (pp. 500-502)' 'Brennan, Cowan, Rev. Sci. Instrum., 1992, 63, 850'
H 0.00000 0.00000 0.49300 0.32291 0.14019 0.04081 10.51090 26.12570 3.14236 57.79970 0.00304 'International Tables Volume C Table 6.1.1.4 (pp. 500-502)' 'Brennan, Cowan, Rev. Sci. Instrum., 1992, 63, 850'
N 0.00612 0.00332 12.21260 3.13220 2.01250 1.16630 0.00570 9.89330 28.99750 0.58260 -11.52900 'International Tables Volume C Table 6.1.1.4 (pp. 500-502)' 'Brennan, Cowan, Rev. Sci. Instrum., 1992, 63, 850'
O 0.01085 0.00610 3.04850 2.28680 1.54630 0.86700 13.27710 5.70110 0.32390 32.90890 0.25080 'International Tables Volume C Table 6.1.1.4 (pp. 500-502)' 'Brennan, Cowan, Rev. Sci. Instrum., 1992, 63, 850'
U -9.70262 9.70407 36.02280 23.41280 14.94910 4.18800 0.52930 3.32530 16.09270 100.61300 13.39660 'International Tables Volume C Table 6.1.1.4 (pp. 500-502)' 'Brennan, Cowan, Rev. Sci. Instrum., 1992, 63, 850'

loop_
_geom_angle_atom_site_label_1
_geom_angle_atom_site_label_2
_geom_angle_atom_site_label_3
_geom_angle
_geom_angle_site_symmetry_1
_geom_angle_site_symmetry_3
_geom_angle_publ_flag
O5 U1 O2 86.92(19) 1_655 . ?
O8 U1 O2 91.89(19) 3_756 . ?
O8 U1 O5 134.89(14) 3_756 1_655 ?
O7 U1 O2 86.15(19) . . ?
O7 U1 O5 157.90(14) . 1_655 ?
O7 U1 O8 66.35(14) . 3_756 ?
O1 U1 O2 179.3(2) . . ?
O1 U1 O5 93.16(18) . 1_655 ?
O1 U1 O8 88.57(18) . 3_756 ?
O1 U1 O7 93.51(18) . . ?
O3 U1 O2 89.80(19) . . ?
O3 U1 O5 74.52(14) . 1_655 ?
O3 U1 O8 150.59(14) . 3_756 ?
O3 U1 O7 84.49(14) . . ?
O3 U1 O1 89.52(17) . . ?
O4 U1 O2 87.6(2) 1_655 . ?
O4 U1 O5 65.18(13) 1_655 1_655 ?
O4 U1 O8 69.72(13) 1_655 3_756 ?
O4 U1 O7 135.33(13) 1_655 . ?
O4 U1 O1 93.08(18) 1_655 . ?
O4 U1 O3 139.70(13) 1_655 . ?
C1 O5 U1 121.9(4) . 1_455 ?
C3 O8 U1 119.7(4) . 3_756 ?
C3 O7 U1 119.6(4) . . ?
C2 O3 U1 134.4(4) . . ?
C2 O4 U1 120.2(4) . 1_455 ?
H6 O6 C1 112(9) . . ?
C5 N1 C4 110.6(5) . 3_766 ?
H1 N1 C4 112(4) . 3_766 ?
H1 N1 C5 111(4) . . ?
O7 C3 O8 126.2(6) . . ?
C3 C3 O8 115.5(6) 3_756 . ?
C3 C3 O7 118.3(7) 3_756 . ?
O4 C2 O3 126.3(5) . . ?
C1 C2 O3 118.9(5) . . ?
C1 C2 O4 114.8(5) . . ?
O6 C1 O5 125.3(6) . . ?
C2 C1 O5 112.8(5) . . ?
C2 C1 O6 121.9(6) . . ?
C5 C4 N1 111.7(5) . 3_766 ?
H4a C4 N1 109.3(3) . 3_766 ?
H4a C4 C5 109.3(3) . . ?
H4b C4 N1 109.3(3) . 3_766 ?
H4b C4 C5 109.3(4) . . ?
H4b C4 H4a 107.9 . . ?
C4 C5 N1 111.2(5) . . ?
H5a C5 N1 109.4(3) . . ?
H5a C5 C4 109.4(4) . . ?
H5b C5 N1 109.4(3) . . ?
H5b C5 C4 109.4(4) . . ?
H5b C5 H5a 108.0 . . ?

loop_
_geom_bond_atom_site_label_1
_geom_bond_atom_site_label_2
_geom_bond_distance
_geom_bond_site_symmetry_2
_geom_bond_publ_flag
U1 O2 1.759(5) . ?
U1 O5 2.388(4) 1_655 ?
U1 O8 2.429(4) 3_756 ?
U1 O7 2.402(4) . ?
U1 O1 1.763(5) . ?
U1 O3 2.391(4) . ?
U1 O4 2.406(4) 1_655 ?
O5 C1 1.289(8) . ?
O8 C3 1.265(7) . ?
O7 C3 1.253(7) . ?
O3 C2 1.255(7) . ?
O4 C2 1.252(7) . ?
O6 C1 1.225(7) . ?
O6 H6 0.971(14) . ?
N1 C4 1.484(8) 3_766 ?
N1 C5 1.485(7) . ?
N1 H1 0.959(19) . ?
C3 C3 1.505(12) 3_756 ?
C2 C1 1.550(8) . ?
C4 C5 1.510(9) . ?
C4 H4a 0.9700 . ?
C4 H4b 0.9700 . ?
C5 H5a 0.9700 . ?
C5 H5b 0.9700 . ?

loop_
_geom_torsion_atom_site_label_1
_geom_torsion_atom_site_label_2
_geom_torsion_atom_site_label_3
_geom_torsion_atom_site_label_4
_geom_torsion
_geom_torsion_site_symmetry_1
_geom_torsion_site_symmetry_2
_geom_torsion_site_symmetry_3
_geom_torsion_site_symmetry_4
_geom_torsion_publ_flag
U1 O5 C1 O6 -169.7(4) 1_455 . . . ?
U1 O5 C1 C2 10.1(4) 1_455 . . . ?
U1 O8 C3 O7 174.2(4) 3_756 . . . ?
U1 O8 C3 C3 7.0(4) . 3_756 3_756 . ?
U1 O7 C3 O8 173.4(4) . . . . ?
U1 O7 C3 C3 -5.5(4) . . . 3_756 ?
U1 O3 C2 O4 15.0(5) . . . . ?
U1 O3 C2 C1 -165.2(5) . . . . ?
U1 O4 C2 O3 156.3(4) 1_455 . . . ?
U1 O4 C2 C1 -23.5(4) 1_455 . . . ?
O5 C1 C2 O3 -171.0(5) . . . . ?
O5 C1 C2 O4 8.8(6) . . . . ?
O8 C3 C3 O8 180.0(8) . . 3_756 3_756 ?
O8 C3 C3 O7 1.0(6) . . 3_756 3_756 ?
O7 C3 C3 O7 -180.0(8) . . 3_756 3_756 ?
O3 C2 C1 O6 8.8(6) . . . . ?
O4 C2 C1 O6 -171.4(5) . . . . ?
N1 C4 C5 N1 -55.8(5) 3_766 . . . ?
N1 C5 C4 N1 -55.8(5) . . . 3_766 ?

loop_
_restr_distance_atom_site_label_1
_restr_distance_atom_site_label_2
_restr_distance_site_symmetry_2
_restr_distance_target
_restr_distance_target_weight_param
_restr_distance_diff
O6 H6 1 0.9700 0.0200 -0.0007
N1 H1 1 0.9700 0.0200 0.0110
H6 O6 1 0.9700 0.0200 -0.0007
H6 N1 1 1.7500 0.0200 0.0008
